data_1508405
loop_
_publ_author_name
'Budge, Matthew G.'
'Muir, Kathleen J.'
'McQuillan, Geoffrey P.'
'Harrison, William T.A.'

_publ_section_title
;
 Short Intramolecular N-H...C(carbonyl) Interactions in Mixed-Ligand
 Molybdenum Hexacarbonyl Derivatives
;
_journal_issue 2
_journal_name_full Crystals
_journal_page_first 47
_journal_page_last 58
_journal_paper_doi 10.3390/cryst1020047
_journal_volume 1
_journal_year 2012
_chemical_formula_moiety 'C24 H19 Mo N5 O3'
_chemical_formula_sum 'C24 H19 Mo N5 O3'
_chemical_formula_weight 521.38
_chemical_name_systematic
; 
 ? 
;
_space_group_IT_number 14
_symmetry_cell_setting monoclinic
_symmetry_space_group_name_Hall '-P 2yn'
_symmetry_space_group_name_H-M 'P 1 21/n 1'
_atom_sites_solution_hydrogens 'difmap (N-H) and geom (C-H)'
_atom_sites_solution_primary direct
_atom_sites_solution_secondary difmap
_audit_creation_method SHELXL-97
_cell_angle_alpha 90.00
_cell_angle_beta 94.065(1)
_cell_angle_gamma 90.00
_cell_formula_units_Z 4
_cell_length_a 8.4222(3)
_cell_length_b 21.5966(9)
_cell_length_c 12.5011(5)
_cell_measurement_reflns_used 6705
_cell_measurement_temperature 296(2)
_cell_measurement_theta_max 25.00
_cell_measurement_theta_min 2.49
_cell_volume 2268.12(15)
_computing_structure_refinement 'SHELXL-97 (Sheldrick, 1997)'
_computing_structure_solution 'SHELXS-97 (Sheldrick, 1990)'
_diffrn_ambient_temperature 296(2)
_diffrn_measured_fraction_theta_full 0.998
_diffrn_measured_fraction_theta_max 0.998
_diffrn_measurement_device_type 'Bruker SMART1000 CCD'
_diffrn_measurement_method \w
_diffrn_radiation_monochromator graphite
_diffrn_radiation_source 'fine-focus sealed tube'
_diffrn_radiation_type MoK\a
_diffrn_radiation_wavelength 0.71073
_diffrn_reflns_av_R_equivalents 0.0239
_diffrn_reflns_av_sigmaI/netI 0.0225
_diffrn_reflns_limit_h_max 8
_diffrn_reflns_limit_h_min -10
_diffrn_reflns_limit_k_max 25
_diffrn_reflns_limit_k_min -25
_diffrn_reflns_limit_l_max 14
_diffrn_reflns_limit_l_min -14
_diffrn_reflns_number 13657
_diffrn_reflns_theta_full 25.03
_diffrn_reflns_theta_max 25.03
_diffrn_reflns_theta_min 1.89
_diffrn_standards_decay_% 0
_exptl_absorpt_coefficient_mu 0.614
_exptl_absorpt_correction_T_max 0.908
_exptl_absorpt_correction_T_min 0.828
_exptl_absorpt_correction_type multi-scan
_exptl_absorpt_process_details 'SADABS (Bruker, 1999)'
_exptl_crystal_colour orange
_exptl_crystal_density_diffrn 1.527
_exptl_crystal_density_method 'not measured'
_exptl_crystal_description block
_exptl_crystal_F_000 1056
_exptl_crystal_size_max 0.32
_exptl_crystal_size_mid 0.29
_exptl_crystal_size_min 0.16
_refine_diff_density_max 0.250
_refine_diff_density_min -0.202
_refine_diff_density_rms 0.041
_refine_ls_extinction_method none
_refine_ls_goodness_of_fit_ref 1.007
_refine_ls_hydrogen_treatment mixed
_refine_ls_matrix_type full
_refine_ls_number_parameters 301
_refine_ls_number_reflns 3998
_refine_ls_number_restraints 0
_refine_ls_restrained_S_all 1.007
_refine_ls_R_factor_all 0.0345
_refine_ls_R_factor_gt 0.0249
_refine_ls_shift/su_max 0.004
_refine_ls_shift/su_mean 0.000
_refine_ls_structure_factor_coef Fsqd
_refine_ls_weighting_details 'calc w=1/[\s^2^(Fo^2^)+(0.0398P)^2^] where P=(Fo^2^+2Fc^2^)/3'
_refine_ls_weighting_scheme calc
_refine_ls_wR_factor_gt 0.0614
_refine_ls_wR_factor_ref 0.0649
_reflns_number_gt 3269
_reflns_number_total 3998
_reflns_threshold_expression I>2\s(I)
_cod_data_source_file C24H19MoN5O3_P21_n_crystals-01-00047-s001_moco3_DC150.CIF
_cod_data_source_block gm005_chateigner_1508405
_cod_depositor_comments 'journal volume and issue reversed'
_cod_original_sg_symbol_H-M 'P 21/n'
_cod_database_code 1508405

loop_
_symmetry_equiv_pos_as_xyz
'x, y, z'
'-x+1/2, y+1/2, -z+1/2'
'-x, -y, -z'
'x-1/2, -y-1/2, z-1/2'

loop_
_atom_site_label
_atom_site_type_symbol
_atom_site_fract_x
_atom_site_fract_y
_atom_site_fract_z
_atom_site_U_iso_or_equiv
_atom_site_adp_type
_atom_site_occupancy
_atom_site_symmetry_multiplicity
_atom_site_calc_flag
_atom_site_refinement_flags
Mo1 Mo 0.05620(2) 0.356529(9) 0.720913(14) 0.04382(8) Uani 1 1 d .
C1 C 0.1443(3) 0.32525(11) 0.59322(18) 0.0512(5) Uani 1 1 d .
C2 C 0.1654(3) 0.28627(11) 0.78913(16) 0.0498(5) Uani 1 1 d .
C3 C 0.2547(3) 0.40227(12) 0.73790(18) 0.0574(6) Uani 1 1 d .
O1 O 0.2048(2) 0.30660(9) 0.51843(13) 0.0717(5) Uani 1 1 d .
O2 O 0.2360(2) 0.24376(8) 0.82608(14) 0.0693(5) Uani 1 1 d .
O3 O 0.3766(3) 0.42872(10) 0.74376(18) 0.0914(6) Uani 1 1 d .
N1 N -0.0851(2) 0.43398(9) 0.63253(13) 0.0477(4) Uani 1 1 d .
N2 N -0.1834(2) 0.30772(9) 0.69577(14) 0.0478(4) Uani 1 1 d .
N3 N -0.0590(2) 0.39726(9) 0.87371(13) 0.0481(4) Uani 1 1 d .
N4 N 0.1708(3) 0.37820(11) 0.97805(16) 0.0598(6) Uani 1 1 d .
H4 H 0.200(4) 0.3619(12) 0.927(2) 0.072 Uiso 1 1 d .
N5 N 0.2803(3) 0.40839(11) 1.14732(16) 0.0693(6) Uani 1 1 d .
C4 C -0.0552(3) 0.49321(11) 0.65850(19) 0.0561(6) Uani 1 1 d .
H4A H 0.0210 0.5015 0.7141 0.067 Uiso 1 1 calc R
C5 C -0.1313(3) 0.54243(12) 0.6073(2) 0.0656(7) Uani 1 1 d .
H5 H -0.1064 0.5829 0.6278 0.079 Uiso 1 1 calc R
C6 C -0.2441(3) 0.53094(14) 0.5258(2) 0.0710(8) Uani 1 1 d .
H6 H -0.2971 0.5633 0.4896 0.085 Uiso 1 1 calc R
C7 C -0.2777(3) 0.47047(13) 0.49848(19) 0.0628(7) Uani 1 1 d .
H7 H -0.3553 0.4616 0.4440 0.075 Uiso 1 1 calc R
C8 C -0.1960(3) 0.42254(11) 0.55200(16) 0.0492(5) Uani 1 1 d .
C9 C -0.2241(3) 0.35611(11) 0.51936(17) 0.0548(6) Uani 1 1 d .
H9A H -0.3030 0.3553 0.4590 0.066 Uiso 1 1 calc R
H9B H -0.1259 0.3396 0.4949 0.066 Uiso 1 1 calc R
C10 C -0.2786(3) 0.31434(11) 0.60443(17) 0.0499(5) Uani 1 1 d .
C11 C -0.4208(3) 0.28247(13) 0.5898(2) 0.0642(7) Uani 1 1 d .
H11 H -0.4843 0.2873 0.5263 0.077 Uiso 1 1 calc R
C12 C -0.4689(3) 0.24381(14) 0.6682(2) 0.0752(8) Uani 1 1 d .
H12 H -0.5643 0.2222 0.6583 0.090 Uiso 1 1 calc R
C13 C -0.3739(3) 0.23747(13) 0.7618(2) 0.0695(7) Uani 1 1 d .
H13 H -0.4039 0.2120 0.8169 0.083 Uiso 1 1 calc R
C14 C -0.2335(3) 0.26987(11) 0.77136(19) 0.0583(6) Uani 1 1 d .
H14 H -0.1689 0.2653 0.8343 0.070 Uiso 1 1 calc R
C15 C -0.2097(3) 0.41841(11) 0.86440(19) 0.0560(6) Uani 1 1 d .
H15 H -0.2664 0.4140 0.7982 0.067 Uiso 1 1 calc R
C16 C -0.2855(3) 0.44583(12) 0.9451(2) 0.0622(6) Uani 1 1 d .
H16 H -0.3895 0.4601 0.9339 0.075 Uiso 1 1 calc R
C17 C -0.2023(3) 0.45165(12) 1.0439(2) 0.0665(7) Uani 1 1 d .
H17 H -0.2500 0.4704 1.1005 0.080 Uiso 1 1 calc R
C18 C -0.0501(3) 0.42989(12) 1.05846(19) 0.0600(6) Uani 1 1 d .
H18 H 0.0063 0.4332 1.1249 0.072 Uiso 1 1 calc R
C19 C 0.0195(3) 0.40260(11) 0.97222(17) 0.0492(5) Uani 1 1 d .
C20 C 0.2909(3) 0.37550(11) 1.05923(17) 0.0504(6) Uani 1 1 d .
C21 C 0.4219(3) 0.33836(12) 1.0416(2) 0.0605(6) Uani 1 1 d .
H21 H 0.4243 0.3153 0.9789 0.073 Uiso 1 1 calc R
C22 C 0.5460(3) 0.33636(13) 1.1173(2) 0.0675(7) Uani 1 1 d .
H22 H 0.6341 0.3116 1.1072 0.081 Uiso 1 1 calc R
C23 C 0.5400(4) 0.37108(16) 1.2083(2) 0.0776(9) Uani 1 1 d .
H23 H 0.6241 0.3711 1.2607 0.093 Uiso 1 1 calc R
C24 C 0.4075(4) 0.40556(16) 1.2197(2) 0.0832(9) Uani 1 1 d .
H24 H 0.4038 0.4290 1.2819 0.100 Uiso 1 1 calc R

loop_
_atom_site_aniso_label
_atom_site_aniso_U_11
_atom_site_aniso_U_22
_atom_site_aniso_U_33
_atom_site_aniso_U_23
_atom_site_aniso_U_13
_atom_site_aniso_U_12
Mo1 0.04587(12) 0.05058(13) 0.03367(11) -0.00117(8) -0.00659(8) 0.00165(9)
C1 0.0527(14) 0.0579(14) 0.0412(12) 0.0046(11) -0.0086(11) 0.0031(11)
C2 0.0527(14) 0.0598(14) 0.0358(11) -0.0039(10) -0.0044(10) -0.0037(12)
C3 0.0592(15) 0.0665(16) 0.0450(13) -0.0002(11) -0.0080(12) -0.0016(13)
O1 0.0750(12) 0.0919(14) 0.0483(10) -0.0121(9) 0.0050(9) 0.0136(10)
O2 0.0801(13) 0.0649(11) 0.0606(10) 0.0102(9) -0.0122(9) 0.0141(10)
O3 0.0712(13) 0.1087(17) 0.0923(14) 0.0017(13) -0.0086(11) -0.0323(13)
N1 0.0544(11) 0.0515(11) 0.0369(9) -0.0016(8) 0.0006(8) 0.0037(9)
N2 0.0491(11) 0.0529(11) 0.0403(10) -0.0015(8) -0.0053(8) 0.0003(9)
N3 0.0509(11) 0.0536(11) 0.0389(9) 0.0000(8) -0.0031(8) 0.0041(9)
N4 0.0629(14) 0.0782(14) 0.0366(10) -0.0129(10) -0.0072(10) 0.0129(11)
N5 0.0717(14) 0.0904(16) 0.0436(11) -0.0145(11) -0.0109(10) 0.0068(12)
C4 0.0654(15) 0.0558(15) 0.0474(13) -0.0034(11) 0.0055(12) 0.0014(12)
C5 0.0762(18) 0.0538(15) 0.0688(16) 0.0039(13) 0.0201(15) 0.0068(13)
C6 0.0759(19) 0.0711(19) 0.0671(17) 0.0224(15) 0.0136(15) 0.0223(15)
C7 0.0580(15) 0.0824(19) 0.0474(13) 0.0122(13) 0.0003(11) 0.0098(14)
C8 0.0498(13) 0.0644(15) 0.0331(10) 0.0058(10) 0.0008(9) 0.0065(11)
C9 0.0561(14) 0.0690(15) 0.0371(11) -0.0035(11) -0.0124(10) 0.0041(12)
C10 0.0485(13) 0.0563(14) 0.0437(12) -0.0093(10) -0.0042(10) 0.0054(11)
C11 0.0491(14) 0.0821(18) 0.0596(15) -0.0111(14) -0.0096(12) -0.0021(13)
C12 0.0535(16) 0.092(2) 0.0799(19) -0.0064(17) 0.0007(14) -0.0192(15)
C13 0.0625(17) 0.0763(19) 0.0702(17) 0.0075(14) 0.0072(14) -0.0104(14)
C14 0.0599(15) 0.0630(15) 0.0509(13) 0.0052(12) -0.0039(12) -0.0011(12)
C15 0.0533(14) 0.0644(16) 0.0495(13) 0.0044(11) -0.0014(11) -0.0002(12)
C16 0.0532(15) 0.0685(16) 0.0659(16) 0.0008(13) 0.0110(13) 0.0036(12)
C17 0.0707(18) 0.0725(17) 0.0582(15) -0.0105(13) 0.0194(13) -0.0024(14)
C18 0.0651(16) 0.0709(16) 0.0439(12) -0.0091(12) 0.0038(11) -0.0044(13)
C19 0.0553(14) 0.0528(13) 0.0388(11) -0.0015(10) -0.0018(10) -0.0041(11)
C20 0.0577(14) 0.0540(13) 0.0384(11) 0.0003(10) -0.0053(11) -0.0050(11)
C21 0.0659(16) 0.0628(15) 0.0511(14) -0.0063(12) -0.0075(12) 0.0005(12)
C22 0.0646(17) 0.0699(17) 0.0657(17) 0.0037(14) -0.0120(14) 0.0053(13)
C23 0.071(2) 0.104(2) 0.0538(16) 0.0002(15) -0.0195(15) -0.0005(17)
C24 0.083(2) 0.118(3) 0.0463(15) -0.0207(16) -0.0136(15) 0.0040(19)

loop_
_atom_type_symbol
_atom_type_description
_atom_type_scat_dispersion_real
_atom_type_scat_dispersion_imag
_atom_type_scat_source
Mo Mo -1.6832 0.6857 'International Tables Vol C Tables 4.2.6.8 and 6.1.1.4'
O O 0.0106 0.0060 'International Tables Vol C Tables 4.2.6.8 and 6.1.1.4'
N N 0.0061 0.0033 'International Tables Vol C Tables 4.2.6.8 and 6.1.1.4'
C C 0.0033 0.0016 'International Tables Vol C Tables 4.2.6.8 and 6.1.1.4'
H H 0.0000 0.0000 'International Tables Vol C Tables 4.2.6.8 and 6.1.1.4'

loop_
_geom_angle_atom_site_label_1
_geom_angle_atom_site_label_2
_geom_angle_atom_site_label_3
_geom_angle
_geom_angle_publ_flag
C1 Mo1 C2 83.78(9) y
C1 Mo1 C3 83.69(10) y
C2 Mo1 C3 88.41(10) y
C1 Mo1 N2 96.47(8) y
C2 Mo1 N2 94.96(8) y
C3 Mo1 N2 176.63(8) y
C1 Mo1 N1 94.22(8) y
C2 Mo1 N1 175.45(8) y
C3 Mo1 N1 95.45(8) y
N2 Mo1 N1 81.18(7) y
C1 Mo1 N3 177.83(8) y
C2 Mo1 N3 98.30(8) y
C3 Mo1 N3 96.97(8) y
N2 Mo1 N3 82.75(6) y
N1 Mo1 N3 83.66(6) y
O1 C1 Mo1 176.8(2) ?
O2 C2 Mo1 176.7(2) ?
O3 C3 Mo1 176.9(2) ?
C4 N1 C8 117.7(2) ?
C4 N1 Mo1 119.90(15) ?
C8 N1 Mo1 122.38(15) ?
C14 N2 C10 117.5(2) ?
C14 N2 Mo1 120.33(14) ?
C10 N2 Mo1 122.18(15) ?
C15 N3 C19 116.35(19) ?
C15 N3 Mo1 119.55(14) ?
C19 N3 Mo1 124.07(14) ?
C19 N4 C20 133.0(2) ?
C19 N4 H4 118(2) ?
C20 N4 H4 109(2) ?
C20 N5 C24 115.9(2) ?
N1 C4 C5 123.5(2) ?
N1 C4 H4A 118.2 ?
C5 C4 H4A 118.2 ?
C6 C5 C4 118.9(3) ?
C6 C5 H5 120.6 ?
C4 C5 H5 120.6 ?
C5 C6 C7 118.6(2) ?
C5 C6 H6 120.7 ?
C7 C6 H6 120.7 ?
C6 C7 C8 120.2(2) ?
C6 C7 H7 119.9 ?
C8 C7 H7 119.9 ?
N1 C8 C7 121.1(2) ?
N1 C8 C9 117.70(19) ?
C7 C8 C9 121.1(2) ?
C10 C9 C8 115.69(18) ?
C10 C9 H9A 108.4 ?
C8 C9 H9A 108.4 ?
C10 C9 H9B 108.4 ?
C8 C9 H9B 108.4 ?
H9A C9 H9B 107.4 ?
N2 C10 C11 121.0(2) ?
N2 C10 C9 118.1(2) ?
C11 C10 C9 120.9(2) ?
C12 C11 C10 120.3(2) ?
C12 C11 H11 119.8 ?
C10 C11 H11 119.8 ?
C11 C12 C13 119.1(2) ?
C11 C12 H12 120.5 ?
C13 C12 H12 120.5 ?
C14 C13 C12 117.9(2) ?
C14 C13 H13 121.0 ?
C12 C13 H13 121.0 ?
N2 C14 C13 124.2(2) ?
N2 C14 H14 117.9 ?
C13 C14 H14 117.9 ?
N3 C15 C16 124.8(2) ?
N3 C15 H15 117.6 ?
C16 C15 H15 117.6 ?
C15 C16 C17 117.8(2) ?
C15 C16 H16 121.1 ?
C17 C16 H16 121.1 ?
C18 C17 C16 119.9(2) ?
C18 C17 H17 120.0 ?
C16 C17 H17 120.0 ?
C17 C18 C19 119.0(2) ?
C17 C18 H18 120.5 ?
C19 C18 H18 120.5 ?
N3 C19 N4 113.83(19) ?
N3 C19 C18 122.1(2) ?
N4 C19 C18 124.0(2) ?
N5 C20 N4 120.1(2) ?
N5 C20 C21 122.9(2) ?
N4 C20 C21 117.0(2) ?
C22 C21 C20 119.1(2) ?
C22 C21 H21 120.5 ?
C20 C21 H21 120.5 ?
C21 C22 C23 119.3(3) ?
C21 C22 H22 120.3 ?
C23 C22 H22 120.3 ?
C24 C23 C22 117.9(3) ?
C24 C23 H23 121.0 ?
C22 C23 H23 121.0 ?
N5 C24 C23 124.9(3) ?
N5 C24 H24 117.6 ?
C23 C24 H24 117.6 ?

loop_
_geom_bond_atom_site_label_1
_geom_bond_atom_site_label_2
_geom_bond_distance
_geom_bond_publ_flag
Mo1 C1 1.929(3) y
Mo1 C2 1.940(2) y
Mo1 C3 1.940(3) y
Mo1 N2 2.2788(18) y
Mo1 N1 2.2908(18) y
Mo1 N3 2.3719(18) y
C1 O1 1.168(3) y
C2 O2 1.171(3) y
C3 O3 1.173(3) y
N1 C4 1.339(3) ?
N1 C8 1.347(3) ?
N2 C14 1.340(3) ?
N2 C10 1.355(3) ?
N3 C15 1.347(3) ?
N3 C19 1.361(3) ?
N4 C19 1.376(3) ?
N4 C20 1.382(3) ?
N4 H4 0.78(3) ?
N5 C20 1.319(3) ?
N5 C24 1.354(3) ?
C4 C5 1.376(3) ?
C4 H4A 0.9300 ?
C5 C6 1.365(4) ?
C5 H5 0.9300 ?
C6 C7 1.374(4) ?
C6 H6 0.9300 ?
C7 C8 1.388(3) ?
C7 H7 0.9300 ?
C8 C9 1.505(3) ?
C9 C10 1.492(3) ?
C9 H9A 0.9700 ?
C9 H9B 0.9700 ?
C10 C11 1.383(3) ?
C11 C12 1.371(4) ?
C11 H11 0.9300 ?
C12 C13 1.377(4) ?
C12 H12 0.9300 ?
C13 C14 1.372(3) ?
C13 H13 0.9300 ?
C14 H14 0.9300 ?
C15 C16 1.367(3) ?
C15 H15 0.9300 ?
C16 C17 1.382(4) ?
C16 H16 0.9300 ?
C17 C18 1.366(4) ?
C17 H17 0.9300 ?
C18 C19 1.394(3) ?
C18 H18 0.9300 ?
C20 C21 1.394(4) ?
C21 C22 1.360(3) ?
C21 H21 0.9300 ?
C22 C23 1.366(4) ?
C22 H22 0.9300 ?
C23 C24 1.358(4) ?
C23 H23 0.9300 ?
C24 H24 0.9300 ?

loop_
_geom_hbond_atom_site_label_D
_geom_hbond_atom_site_label_H
_geom_hbond_atom_site_label_A
_geom_hbond_distance_DH
_geom_hbond_distance_HA
_geom_hbond_distance_DA
_geom_hbond_angle_DHA
N4 H4 C2 0.78(3) 2.38(3) 3.083(3) 151(3)
N4 H4 C3 0.78(3) 2.59(3) 3.175(3) 133(2)
C18 H18 N5 0.93 2.37 2.959(3) 121
